data_1557758
loop_
_publ_author_name
'Svensson, Per'
'Lovqvist, Karin'
'Kukushkin, Vadim Yu.'
'Oskarsson, Ake'

_publ_section_title
;
 Thermal Cis to Trans Isomerization of [PtCl2(C2H5CN)2] and Crystal
 Structures of the cis- and trans-Isomers
;
_journal_name_full 'Acta Chemica Scandinavica'
_journal_page_first 72
_journal_page_last 75
_journal_paper_doi 10.3891/acta.chem.scand.49-0072
_journal_volume 49
_journal_year 1995
_chemical_formula_sum 'C6 H10 Cl2 N2 Pt'
_chemical_formula_weight 376.15
_chemical_name_common
;
Trans-[PtCl2(C2H5CN)2]
;
_space_group_IT_number 14
_space_group_name_Hall '-P 2ybc'
_space_group_name_H-M_alt 'P 1 21/c 1'
_symmetry_cell_setting monoclinic
_symmetry_Int_Tables_number 14
_symmetry_space_group_name_Hall '-P 2ybc'
_symmetry_space_group_name_H-M 'P 1 21/c 1'
_cell_angle_alpha 90.
_cell_angle_beta 98.05(1)
_cell_angle_gamma 90.
_cell_formula_units_Z 2
_cell_length_a 5.1359(6)
_cell_length_b 9.3930(7)
_cell_length_c 10.9410(9)
_cell_volume 522.61(9)
_diffrn_ambient_temperature 298
_diffrn_radiation_probe x-ray
_diffrn_radiation_type MoK\a
_diffrn_radiation_wavelength 0.71069
_exptl_absorpt_coefficient_mu 14.028
_exptl_crystal_density_diffrn 2.390
_refine_ls_number_parameters 52
_refine_ls_number_reflns 910
_refine_ls_R_factor_gt 0.064
_refine_ls_wR_factor_gt 0.084
_cod_data_source_file Acta-Chem-Scand-1995-49-72-2.cif
_cod_data_source_block 2
_cod_original_cell_volume 522.60(16)
_cod_original_sg_symbol_H-M 'P 21/c'
_cod_database_code 1557758

loop_
_space_group_symop_id
_space_group_symop_operation_xyz
1 x,y,z
2 -x,1/2+y,1/2-z
3 -x,-y,-z
4 x,1/2-y,1/2+z

loop_
_atom_site_label
_atom_site_type_symbol
_atom_site_thermal_displace_type
_atom_site_fract_x
_atom_site_fract_y
_atom_site_fract_z
_atom_site_occupancy
_atom_site_U_iso_or_equiv
_atom_site_calc_flag
_atom_site_refinement_flags
_atom_site_disorder_assembly
_atom_site_disorder_group
Pt Pt Uiso 0.00000 0.00000 0.00000 1.000 0.0286(4) . . . .
Cl1 Cl Uiso 0.0610(10) 0.2386(6) -0.0252(5) 1.000 0.051(3) . . . .
N1 N Uiso -0.231(3) 0.040(2) 0.124(2) 1.000 0.038(6) . . . .
C1 C Uiso -0.366(4) 0.066(2) 0.195(2) 1.000 0.039(9) . . . .
C2 C Uiso -0.534(4) 0.094(2) 0.283(2) 1.000 0.034(6) . . . .
C3 C Uiso -0.649(5) -0.048(2) 0.339(2) 1.000 0.046(9) . . . .

loop_
_atom_type_symbol
_atom_type_description
_atom_type_scat_dispersion_real
_atom_type_scat_dispersion_imag
_atom_type_scat_source
C C 0.0033 0.0016 ' International Tables Vol C Tables 4.2.6.8 and 6.1.1.4'
Cl Cl 0.1484 0.1585 ' International Tables Vol C Tables 4.2.6.8 and 6.1.1.4'
N N 0.0061 0.0033 ' International Tables Vol C Tables 4.2.6.8 and 6.1.1.4'
Pt Pt -1.7033 8.3905 ' International Tables Vol C Tables 4.2.6.8 and 6.1.1.4'

loop_
_geom_angle_atom_site_label_1
_geom_angle_atom_site_label_2
_geom_angle_atom_site_label_3
_geom_angle
_geom_angle_site_symmetry_1
_geom_angle_site_symmetry_2
_geom_angle_site_symmetry_3
_geom_angle_publ_flag
Cl1 Pt N1 90.1(6) . . . yes
Cl1 Pt Cl1 180.00 . . 3_555 yes
Cl1 Pt N1 89.9(6) . . 3_555 yes
Cl1 Pt N1 89.9(6) 3_555 . . yes
N1 Pt N1 180.00 . . 3_555 yes
Cl1 Pt N1 90.1(6) 3_555 . 3_555 yes
Pt N1 C1 178.6(16) . . . yes
N1 C1 C2 178(2) . . . yes
C1 C2 C3 113.5(16) . . . no

loop_
_geom_bond_atom_site_label_1
_geom_bond_atom_site_label_2
_geom_bond_distance
_geom_bond_site_symmetry_1
_geom_bond_site_symmetry_2
_geom_bond_publ_flag
Pt Cl1 2.285(6) . . yes
Pt N1 1.960(19) . . yes
Pt Cl1 2.285(6) . 3_555 yes
Pt N1 1.960(19) . 3_555 yes
N1 C1 1.14(3) . . yes
C1 C2 1.41(3) . . no
C2 C3 1.61(3) . . no
